data_4310822
loop_
_publ_author_name
'F. Albert Cotton'
'Chun Y. Liu'
'Carlos A. Murillo'

_publ_section_title
;
 Systematic Preparation of Mo24+ Building Blocks for Supramolecular
 Assemblies
;
_journal_name_full 'Inorganic Chemistry'
_journal_page_first 2267
_journal_page_last 2276
_journal_paper_doi 10.1021/ic035433s
_journal_volume 43
_journal_year 2004
_chemical_formula_moiety '[Mo2(O2CCH3)(MeCN)6](BF4)3,1.5(CH3CN)'
_chemical_formula_sum 'C17 H25.5 B3 F12 Mo2 N7.5 O2'
_chemical_formula_weight 819.26
_chemical_name_systematic
; 
 ? 
;
_space_group_IT_number 2
_symmetry_cell_setting triclinic
_symmetry_space_group_name_Hall '-P 1'
_symmetry_space_group_name_H-M 'P -1'
_atom_sites_solution_hydrogens geom
_atom_sites_solution_primary direct
_atom_sites_solution_secondary difmap
_audit_creation_method SHELXL-97
_cell_angle_alpha 101.3770(10)
_cell_angle_beta 95.9570(10)
_cell_angle_gamma 106.3400(10)
_cell_formula_units_Z 4
_cell_length_a 11.1461(7)
_cell_length_b 16.2197(11)
_cell_length_c 19.1059(13)
_cell_measurement_reflns_used 9289
_cell_measurement_temperature 213(2)
_cell_measurement_theta_max 27.412
_cell_measurement_theta_min 2.266
_cell_volume 3202.5(4)
_computing_cell_refinement SAINT
_computing_data_collection SMART
_computing_data_reduction SAINT
_computing_molecular_graphics XP
_computing_publication_material CIFTAB
_computing_structure_refinement 'SHELXL-97 (Sheldrick, 1997)'
_computing_structure_solution 'SHELXS-97 (Sheldrick, 1990)'
_diffrn_ambient_temperature 213(2)
_diffrn_measured_fraction_theta_full 0.962
_diffrn_measured_fraction_theta_max 0.962
_diffrn_measurement_device_type 'BRUKER SMART 1000'
_diffrn_measurement_method '\w scans'
_diffrn_radiation_monochromator graphite
_diffrn_radiation_source 'normal-focus sealed tube'
_diffrn_radiation_type MoK\a
_diffrn_radiation_wavelength 0.71073
_diffrn_reflns_av_R_equivalents 0.0211
_diffrn_reflns_av_sigmaI/netI 0.0488
_diffrn_reflns_limit_h_max 14
_diffrn_reflns_limit_h_min -14
_diffrn_reflns_limit_k_max 21
_diffrn_reflns_limit_k_min -20
_diffrn_reflns_limit_l_max 24
_diffrn_reflns_limit_l_min -21
_diffrn_reflns_number 20605
_diffrn_reflns_theta_full 27.52
_diffrn_reflns_theta_max 27.52
_diffrn_reflns_theta_min 1.93
_diffrn_standards_number 'none (area detector data)'
_exptl_absorpt_coefficient_mu 0.882
_exptl_absorpt_correction_T_max 0.8535
_exptl_absorpt_correction_T_min 0.7395
_exptl_absorpt_correction_type multi-scan
_exptl_absorpt_process_details SADABS
_exptl_crystal_colour pink
_exptl_crystal_density_diffrn 1.699
_exptl_crystal_density_method 'not measured'
_exptl_crystal_description block
_exptl_crystal_F_000 1612
_exptl_crystal_size_max 0.31
_exptl_crystal_size_mid 0.29
_exptl_crystal_size_min 0.18
_refine_diff_density_max 1.171
_refine_diff_density_min -0.870
_refine_diff_density_rms 0.114
_refine_ls_extinction_method none
_refine_ls_goodness_of_fit_ref 1.077
_refine_ls_hydrogen_treatment mixed
_refine_ls_matrix_type full
_refine_ls_number_parameters 801
_refine_ls_number_reflns 14186
_refine_ls_number_restraints 117
_refine_ls_restrained_S_all 1.100
_refine_ls_R_factor_all 0.0663
_refine_ls_R_factor_gt 0.0481
_refine_ls_shift/su_max 0.016
_refine_ls_shift/su_mean 0.000
_refine_ls_structure_factor_coef Fsqd
_refine_ls_weighting_details 'calc w=1/[\s^2^(Fo^2^)+(0.0533P)^2^+5.6918P] where P=(Fo^2^+2Fc^2^)/3'
_refine_ls_weighting_scheme calc
_refine_ls_wR_factor_gt 0.1166
_refine_ls_wR_factor_ref 0.1279
_reflns_number_gt 10776
_reflns_number_total 14186
_reflns_threshold_expression >2sigma(I)
_cod_data_source_file ic035433ssi20031213_045454_5.cif
_cod_data_source_block cmpd5
_cod_original_formula_sum 'C17 H25.50 B3 F12 Mo2 N7.50 O2'
_cod_database_code 4310822

loop_
_symmetry_equiv_pos_as_xyz
'x, y, z'
'-x, -y, -z'

loop_
_atom_site_label
_atom_site_type_symbol
_atom_site_fract_x
_atom_site_fract_y
_atom_site_fract_z
_atom_site_U_iso_or_equiv
_atom_site_adp_type
_atom_site_occupancy
_atom_site_symmetry_multiplicity
_atom_site_calc_flag
_atom_site_refinement_flags
_atom_site_disorder_assembly
_atom_site_disorder_group
Mo1 Mo 0.44300(4) 0.61036(2) 0.49120(2) 0.02730(10) Uani 1 1 d . . .
Mo2 Mo 0.45344(4) 0.68121(3) 0.40655(2) 0.02913(10) Uani 1 1 d . . .
N2 N 0.3767(4) 0.7857(3) 0.4470(2) 0.0398(10) Uani 1 1 d . . .
N1 N 0.3570(4) 0.6858(3) 0.5646(2) 0.0344(9) Uani 1 1 d . . .
N3 N 0.6199(4) 0.6823(3) 0.5593(2) 0.0355(9) Uani 1 1 d . . .
N4 N 0.6388(4) 0.7751(3) 0.4419(2) 0.0352(9) Uani 1 1 d . . .
N6 N 0.2699(4) 0.6146(3) 0.3439(2) 0.0369(9) Uani 1 1 d . . .
N5 N 0.2582(4) 0.5163(3) 0.4559(2) 0.0330(9) Uani 1 1 d . . .
O1 O 0.5277(3) 0.5240(2) 0.43519(17) 0.0301(7) Uani 1 1 d . . .
O2 O 0.5349(3) 0.5965(2) 0.34809(17) 0.0336(7) Uani 1 1 d . . .
C1 C 0.3352(5) 0.8411(4) 0.4634(3) 0.0435(12) Uani 1 1 d . . .
C2 C 0.2819(7) 0.9129(4) 0.4854(4) 0.0667(19) Uani 1 1 d . . .
H2A H 0.1901 0.8892 0.4782 0.100 Uiso 1 1 calc R . .
H2B H 0.3060 0.9559 0.4565 0.100 Uiso 1 1 calc R . .
H2C H 0.3141 0.9413 0.5362 0.100 Uiso 1 1 calc R . .
C3 C 0.3142(5) 0.7321(3) 0.5977(3) 0.0376(11) Uani 1 1 d . . .
C4 C 0.2596(6) 0.7936(4) 0.6398(3) 0.0530(15) Uani 1 1 d . . .
H4A H 0.2326 0.7721 0.6813 0.080 Uiso 1 1 calc R . .
H4B H 0.1871 0.7980 0.6097 0.080 Uiso 1 1 calc R . .
H4C H 0.3228 0.8514 0.6563 0.080 Uiso 1 1 calc R . .
C5 C 0.7107(5) 0.7247(3) 0.5977(3) 0.0369(11) Uani 1 1 d . . .
C6 C 0.8266(6) 0.7811(4) 0.6452(4) 0.0595(17) Uani 1 1 d . . .
H6A H 0.8978 0.7828 0.6197 0.089 Uiso 1 1 calc R . .
H6B H 0.8388 0.7579 0.6875 0.089 Uiso 1 1 calc R . .
H6C H 0.8209 0.8404 0.6602 0.089 Uiso 1 1 calc R . .
C7 C 0.7361(5) 0.8269(3) 0.4578(3) 0.0388(11) Uani 1 1 d . . .
C8 C 0.8598(5) 0.8928(4) 0.4776(4) 0.0538(15) Uani 1 1 d . . .
H8A H 0.8687 0.9316 0.4444 0.081 Uiso 1 1 calc R . .
H8B H 0.9250 0.8638 0.4751 0.081 Uiso 1 1 calc R . .
H8C H 0.8689 0.9273 0.5266 0.081 Uiso 1 1 calc R . .
C9 C 0.1724(5) 0.5861(3) 0.3088(3) 0.0384(11) Uani 1 1 d . . .
C10 C 0.0471(5) 0.5504(4) 0.2643(3) 0.0532(15) Uani 1 1 d . . .
H10A H -0.0121 0.5740 0.2889 0.080 Uiso 1 1 calc R . .
H10B H 0.0192 0.4864 0.2559 0.080 Uiso 1 1 calc R . .
H10C H 0.0507 0.5669 0.2182 0.080 Uiso 1 1 calc R . .
C11 C 0.1581(5) 0.4703(3) 0.4344(3) 0.0360(11) Uani 1 1 d . . .
C12 C 0.0294(5) 0.4136(4) 0.4056(3) 0.0549(16) Uani 1 1 d . . .
H12A H -0.0272 0.4494 0.4058 0.082 Uiso 1 1 calc R . .
H12B H 0.0038 0.3717 0.4352 0.082 Uiso 1 1 calc R . .
H12C H 0.0253 0.3818 0.3563 0.082 Uiso 1 1 calc R . .
C13 C 0.5595(4) 0.5352(3) 0.3746(3) 0.0325(10) Uani 1 1 d . . .
C14 C 0.6249(6) 0.4776(4) 0.3347(3) 0.0525(15) Uani 1 1 d . . .
H14A H 0.6419 0.4951 0.2901 0.079 Uiso 1 1 calc R . .
H14B H 0.5713 0.4165 0.3235 0.079 Uiso 1 1 calc R . .
H14C H 0.7043 0.4836 0.3645 0.079 Uiso 1 1 calc R . .
Mo3 Mo 0.87333(3) 0.85319(2) 0.04056(2) 0.02608(10) Uani 1 1 d . . .
Mo4 Mo 0.67192(4) 0.79984(2) 0.03654(2) 0.02722(10) Uani 1 1 d . . .
N11 N 0.9570(4) 0.8406(3) 0.1430(2) 0.0345(9) Uani 1 1 d . . .
N12 N 0.6800(4) 0.7597(3) 0.1379(2) 0.0334(9) Uani 1 1 d . . .
N13 N 0.9120(4) 0.7374(3) -0.0115(2) 0.0333(9) Uani 1 1 d . . .
N14 N 0.6393(4) 0.6654(3) -0.0191(2) 0.0342(9) Uani 1 1 d . . .
N15 N 0.9038(4) 0.9873(3) 0.0945(2) 0.0308(8) Uani 1 1 d . . .
N16 N 0.6318(4) 0.9180(3) 0.0837(2) 0.0344(9) Uani 1 1 d . . .
O3 O 0.6360(3) 0.8272(2) -0.06365(18) 0.0327(7) Uani 1 1 d . . .
O4 O 0.8434(3) 0.8804(2) -0.05933(17) 0.0307(7) Uani 1 1 d . . .
C21 C 1.0119(5) 0.8414(4) 0.1958(3) 0.0435(12) Uani 1 1 d . . .
C22 C 1.0821(7) 0.8424(5) 0.2649(4) 0.077(2) Uani 1 1 d . . .
H22A H 1.1552 0.8953 0.2796 0.116 Uiso 1 1 calc R . .
H22B H 1.1104 0.7905 0.2597 0.116 Uiso 1 1 calc R . .
H22C H 1.0276 0.8422 0.3013 0.116 Uiso 1 1 calc R . .
C23 C 0.6975(5) 0.7347(3) 0.1874(3) 0.0393(12) Uani 1 1 d . . .
C24 C 0.7258(6) 0.7031(5) 0.2517(3) 0.0575(16) Uani 1 1 d . . .
H24A H 0.6498 0.6606 0.2586 0.086 Uiso 1 1 calc R . .
H24B H 0.7548 0.7527 0.2938 0.086 Uiso 1 1 calc R . .
H24C H 0.7915 0.6751 0.2455 0.086 Uiso 1 1 calc R . .
C25 C 0.9484(5) 0.6840(3) -0.0410(3) 0.0397(11) Uani 1 1 d . . .
C26 C 0.9967(7) 0.6178(4) -0.0800(4) 0.0662(19) Uani 1 1 d . . .
H26A H 0.9371 0.5843 -0.1238 0.099 Uiso 1 1 calc R . .
H26B H 1.0078 0.5781 -0.0497 0.099 Uiso 1 1 calc R . .
H26C H 1.0777 0.6464 -0.0925 0.099 Uiso 1 1 calc R . .
C27 C 0.6129(5) 0.5933(3) -0.0486(3) 0.0369(11) Uani 1 1 d . . .
C28 C 0.5783(6) 0.5002(4) -0.0858(4) 0.0590(16) Uani 1 1 d . . .
H28A H 0.6158 0.4946 -0.1294 0.088 Uiso 1 1 calc R . .
H28B H 0.4867 0.4760 -0.0986 0.088 Uiso 1 1 calc R . .
H28C H 0.6094 0.4681 -0.0540 0.088 Uiso 1 1 calc R . .
C29 C 0.9249(4) 1.0587(3) 0.1240(3) 0.0325(10) Uani 1 1 d . . .
C30 C 0.9490(5) 1.1500(3) 0.1611(3) 0.0437(12) Uani 1 1 d . . .
H30A H 1.0395 1.1804 0.1702 0.066 Uiso 1 1 calc R . .
H30B H 0.9178 1.1526 0.2067 0.066 Uiso 1 1 calc R . .
H30C H 0.9058 1.1784 0.1312 0.066 Uiso 1 1 calc R . .
C31 C 0.6081(5) 0.9813(3) 0.1031(3) 0.0389(11) Uani 1 1 d . . .
C32 C 0.5817(6) 1.0630(4) 0.1293(4) 0.0611(17) Uani 1 1 d . . .
H32A H 0.4945 1.0566 0.1105 0.092 Uiso 1 1 calc R . .
H32B H 0.6383 1.1102 0.1132 0.092 Uiso 1 1 calc R . .
H32C H 0.5947 1.0771 0.1818 0.092 Uiso 1 1 calc R . .
C36 C 0.7308(5) 0.8614(3) -0.0924(3) 0.0330(10) Uani 1 1 d . . .
C37 C 0.7107(5) 0.8804(4) -0.1649(3) 0.0484(14) Uani 1 1 d . . .
H37A H 0.6205 0.8624 -0.1833 0.073 Uiso 1 1 calc R . .
H37B H 0.7513 0.8479 -0.1978 0.073 Uiso 1 1 calc R . .
H37C H 0.7472 0.9432 -0.1609 0.073 Uiso 1 1 calc R . .
N3S N 0.4654(5) 0.7565(4) 0.2979(3) 0.0576(13) Uani 1 1 d . . .
C5S C 0.4788(5) 0.8140(4) 0.2713(3) 0.0431(12) Uani 1 1 d . . .
C6S C 0.4959(6) 0.8874(4) 0.2362(3) 0.0543(15) Uani 1 1 d . . .
H6S1 H 0.5304 0.9429 0.2724 0.081 Uiso 1 1 calc R . .
H6S2 H 0.4147 0.8849 0.2105 0.081 Uiso 1 1 calc R . .
H6S3 H 0.5541 0.8834 0.2022 0.081 Uiso 1 1 calc R . .
N2S N 0.4253(4) 0.7252(3) 0.0462(3) 0.0529(12) Uani 1 1 d . . .
C3S C 0.3375(5) 0.6995(4) 0.0694(3) 0.0458(13) Uani 1 1 d . . .
C4S C 0.2247(7) 0.6677(5) 0.1009(4) 0.074(2) Uani 1 1 d . . .
H4S1 H 0.2496 0.6597 0.1487 0.111 Uiso 1 1 calc R . .
H4S2 H 0.1707 0.6117 0.0702 0.111 Uiso 1 1 calc R . .
H4S3 H 0.1787 0.7106 0.1049 0.111 Uiso 1 1 calc R . .
N1S N 0.8058(7) 0.3301(5) 0.2415(4) 0.096(2) Uani 1 1 d . . .
C1S C 0.7276(7) 0.3282(4) 0.2000(4) 0.0612(17) Uani 1 1 d . . .
C2S C 0.6272(7) 0.3247(6) 0.1453(4) 0.090(3) Uani 1 1 d . . .
H2S1 H 0.5462 0.2959 0.1579 0.136 Uiso 1 1 calc R . .
H2S2 H 0.6360 0.2914 0.0991 0.136 Uiso 1 1 calc R . .
H2S3 H 0.6312 0.3843 0.1420 0.136 Uiso 1 1 calc R . .
B1 B 0.1367(7) 0.9929(5) 0.6894(4) 0.0562(18) Uani 1 1 d . . .
F4 F 0.2122(4) 0.9626(3) 0.7327(2) 0.0773(11) Uani 1 1 d . . .
F3 F 0.1094(5) 0.9439(3) 0.6200(2) 0.0983(15) Uani 1 1 d . . .
F2 F 0.0199(5) 0.9760(4) 0.7167(3) 0.1139(18) Uani 1 1 d . . .
F1 F 0.1831(5) 1.0799(3) 0.6966(3) 0.1084(18) Uani 1 1 d . . .
B2 B 0.8313(6) 0.5516(4) 0.0993(4) 0.0409(13) Uiso 1 1 d . . .
F5 F 0.8544(8) 0.5279(5) 0.0292(4) 0.089(2) Uiso 0.710(11) 1 d P A 2
F6 F 0.9198(6) 0.6332(4) 0.1357(4) 0.073(2) Uiso 0.710(11) 1 d P A 2
F7 F 0.7111(7) 0.5585(5) 0.0976(4) 0.079(2) Uiso 0.710(11) 1 d P A 2
F8 F 0.8429(5) 0.4883(4) 0.1341(3) 0.0541(15) Uiso 0.710(11) 1 d P A 2
F5' F 0.8112(13) 0.5102(9) 0.1592(8) 0.059(4) Uiso 0.290(11) 1 d P A 1
F6' F 0.9545(17) 0.5945(13) 0.1050(11) 0.096(6) Uiso 0.290(11) 1 d P A 1
F7' F 0.7524(16) 0.5978(12) 0.0943(8) 0.071(5) Uiso 0.290(11) 1 d P A 1
F8' F 0.792(2) 0.4905(16) 0.0316(12) 0.118(8) Uiso 0.290(11) 1 d P A 1
B3 B 0.9665(5) 0.6833(4) 0.4357(3) 0.0496(15) Uiso 1 1 d D . .
F9B F 1.0537(11) 0.7412(7) 0.4936(5) 0.069(3) Uiso 0.416(10) 1 d PD B 4
F10B F 0.9746(14) 0.7165(8) 0.3764(6) 0.079(3) Uiso 0.416(10) 1 d PD B 4
F11B F 0.9894(13) 0.6030(7) 0.4227(7) 0.064(3) Uiso 0.416(10) 1 d PD B 4
F12B F 0.8484(9) 0.6702(7) 0.4578(8) 0.072(3) Uiso 0.416(10) 1 d PD B 4
F9 F 0.893(2) 0.7037(16) 0.4887(13) 0.069(3) Uiso 0.215(6) 1 d P C 3
F10 F 1.0933(19) 0.7062(17) 0.4736(13) 0.079(3) Uiso 0.215(6) 1 d P C 3
F11 F 0.916(2) 0.6977(13) 0.3731(11) 0.064(3) Uiso 0.215(6) 1 d P B 3
F12 F 0.930(2) 0.5875(14) 0.4168(12) 0.072(3) Uiso 0.215(6) 1 d P C 3
F9' F 1.005(2) 0.7409(13) 0.5052(10) 0.0695(19) Uiso 0.201(8) 1 d PD B 2
F10' F 0.984(3) 0.6013(14) 0.4341(14) 0.079(2) Uiso 0.201(8) 1 d PD B 2
F11' F 0.8390(14) 0.6736(12) 0.4090(11) 0.064(2) Uiso 0.201(8) 1 d PD B 2
F12' F 1.043(2) 0.7257(13) 0.3881(10) 0.072(2) Uiso 0.201(8) 1 d PD B 2
F9A F 0.8543(18) 0.6176(15) 0.4086(11) 0.0695(19) Uiso 0.168(6) 1 d PD B 1
F10A F 1.062(2) 0.6449(17) 0.4462(13) 0.079(2) Uiso 0.168(6) 1 d PD B 1
F11A F 0.958(2) 0.7326(14) 0.5025(10) 0.064(2) Uiso 0.168(6) 1 d PD B 1
F12A F 0.997(3) 0.7406(15) 0.3911(12) 0.072(2) Uiso 0.168(6) 1 d PD B 1
B4 B 0.7717(6) 1.1139(4) -0.0358(3) 0.0405(13) Uiso 1 1 d . . .
F13 F 0.7299(13) 1.1182(10) -0.1044(5) 0.057(3) Uiso 0.54(4) 1 d P D 2
F14 F 0.6785(8) 1.0458(6) -0.0180(8) 0.056(3) Uiso 0.54(4) 1 d P D 2
F15 F 0.7934(9) 1.1949(8) 0.0118(6) 0.054(3) Uiso 0.54(4) 1 d P D 2
F16 F 0.8854(8) 1.0938(6) -0.0244(7) 0.038(2) Uiso 0.54(4) 1 d P D 2
F13' F 0.7656(15) 1.1453(11) -0.0998(5) 0.055(3) Uiso 0.46(4) 1 d P D 1
F14' F 0.6700(11) 1.0425(7) -0.0420(11) 0.065(4) Uiso 0.46(4) 1 d P D 1
F15' F 0.7787(10) 1.1782(8) 0.0256(7) 0.048(3) Uiso 0.46(4) 1 d P D 1
F16' F 0.8817(9) 1.0854(7) -0.0415(8) 0.040(3) Uiso 0.46(4) 1 d P D 1
B5 B 0.6135(7) 0.9420(5) 0.6411(4) 0.063(2) Uiso 1 1 d D . .
F17A F 0.6882(12) 1.0089(9) 0.6928(8) 0.097(3) Uiso 0.362(10) 1 d PD E 3
F18A F 0.6987(11) 0.9268(8) 0.5980(6) 0.071(3) Uiso 0.362(10) 1 d PD E 3
F19A F 0.5620(17) 0.8747(13) 0.6632(12) 0.153(8) Uiso 0.362(10) 1 d PD E 3
F20A F 0.5343(13) 0.9735(9) 0.6090(7) 0.081(3) Uiso 0.362(10) 1 d PD E 3
F17 F 0.6669(16) 0.9787(12) 0.7155(9) 0.097(3) Uiso 0.340(9) 1 d P E 2
F18 F 0.5706(13) 0.8523(10) 0.6695(8) 0.071(3) Uiso 0.340(9) 1 d P E 2
F19 F 0.650(2) 0.8939(17) 0.5865(14) 0.153(8) Uiso 0.340(9) 1 d P E 2
F20 F 0.4923(15) 0.9424(12) 0.6100(9) 0.081(3) Uiso 0.340(9) 1 d P E 2
F17' F 0.6384(14) 1.0354(9) 0.6500(8) 0.0970(13) Uiso 0.298(6) 1 d PD E 1
F18' F 0.5712(12) 0.9213(9) 0.7003(7) 0.071(2) Uiso 0.298(6) 1 d PD E 1
F19' F 0.7239(16) 0.9331(14) 0.6269(11) 0.1533(15) Uiso 0.298(6) 1 d PD E 1
F20' F 0.5187(13) 0.9060(10) 0.5831(7) 0.0809(14) Uiso 0.298(6) 1 d PD E 1
B6 B 0.7427(7) 0.6156(5) -0.2327(4) 0.0536(17) Uiso 1 1 d D . .
F24 F 0.7430(4) 0.5439(3) -0.2053(3) 0.0873(13) Uiso 1 1 d D F .
F21 F 0.7183(19) 0.6803(10) -0.1892(8) 0.105(4) Uiso 0.454(14) 1 d P F 3
F22 F 0.8830(11) 0.6522(8) -0.2381(8) 0.080(3) Uiso 0.454(14) 1 d P F 3
F23 F 0.6831(11) 0.5930(8) -0.3030(6) 0.063(2) Uiso 0.454(14) 1 d P F 3
F21' F 0.6279(15) 0.6263(12) -0.2115(10) 0.105(4) Uiso 0.289(7) 1 d PD F 2
F22' F 0.8378(15) 0.6854(9) -0.2051(10) 0.080(3) Uiso 0.289(7) 1 d PD F 2
F23' F 0.7247(15) 0.5890(10) -0.3063(7) 0.063(2) Uiso 0.289(7) 1 d PD F 2
F21A F 0.778(2) 0.6953(10) -0.1808(9) 0.054(5) Uiso 0.258(16) 1 d P F 1
F22A F 0.846(2) 0.6244(16) -0.2708(15) 0.096(8) Uiso 0.258(16) 1 d P F 1
F23A F 0.648(2) 0.6202(16) -0.2842(13) 0.091(7) Uiso 0.258(16) 1 d P F 1

loop_
_atom_site_aniso_label
_atom_site_aniso_U_11
_atom_site_aniso_U_22
_atom_site_aniso_U_33
_atom_site_aniso_U_23
_atom_site_aniso_U_13
_atom_site_aniso_U_12
Mo1 0.02764(19) 0.0273(2) 0.0256(2) 0.00456(15) 0.00388(15) 0.00774(15)
Mo2 0.0289(2) 0.0285(2) 0.0294(2) 0.00735(16) 0.00404(16) 0.00792(15)
N2 0.040(2) 0.039(2) 0.042(3) 0.012(2) 0.0070(19) 0.0123(19)
N1 0.036(2) 0.036(2) 0.032(2) 0.0072(18) 0.0060(17) 0.0133(18)
N3 0.038(2) 0.034(2) 0.033(2) 0.0056(18) 0.0018(18) 0.0118(18)
N4 0.035(2) 0.031(2) 0.039(2) 0.0104(18) 0.0080(18) 0.0061(18)
N6 0.038(2) 0.036(2) 0.037(2) 0.0093(18) 0.0045(19) 0.0120(18)
N5 0.035(2) 0.033(2) 0.031(2) 0.0085(17) 0.0055(17) 0.0088(17)
O1 0.0322(16) 0.0286(16) 0.0304(17) 0.0079(13) 0.0071(13) 0.0094(13)
O2 0.0372(17) 0.0338(17) 0.0305(18) 0.0090(14) 0.0098(14) 0.0095(14)
C1 0.051(3) 0.042(3) 0.044(3) 0.015(2) 0.012(3) 0.020(3)
C2 0.087(5) 0.051(4) 0.082(5) 0.020(3) 0.031(4) 0.043(4)
C3 0.041(3) 0.036(3) 0.035(3) 0.011(2) 0.008(2) 0.010(2)
C4 0.069(4) 0.050(3) 0.051(4) 0.012(3) 0.025(3) 0.031(3)
C5 0.040(3) 0.040(3) 0.030(3) 0.012(2) 0.001(2) 0.011(2)
C6 0.049(3) 0.056(4) 0.058(4) 0.014(3) -0.014(3) 0.001(3)
C7 0.040(3) 0.036(3) 0.042(3) 0.014(2) 0.008(2) 0.012(2)
C8 0.041(3) 0.043(3) 0.071(4) 0.017(3) 0.004(3) 0.003(2)
C9 0.039(3) 0.040(3) 0.036(3) 0.011(2) 0.005(2) 0.012(2)
C10 0.042(3) 0.072(4) 0.038(3) 0.003(3) -0.006(2) 0.018(3)
C11 0.042(3) 0.033(3) 0.034(3) 0.012(2) 0.008(2) 0.009(2)
C12 0.038(3) 0.055(4) 0.056(4) 0.012(3) -0.003(3) -0.005(3)
C13 0.033(2) 0.032(2) 0.032(3) 0.005(2) 0.0072(19) 0.0093(19)
C14 0.069(4) 0.057(4) 0.050(4) 0.018(3) 0.031(3) 0.038(3)
Mo3 0.02740(19) 0.02513(19) 0.0264(2) 0.00616(15) 0.00577(15) 0.00869(15)
Mo4 0.02841(19) 0.02532(19) 0.0293(2) 0.00758(15) 0.00773(15) 0.00869(15)
N11 0.035(2) 0.034(2) 0.035(2) 0.0078(18) 0.0048(18) 0.0118(17)
N12 0.038(2) 0.034(2) 0.032(2) 0.0118(18) 0.0138(17) 0.0114(17)
N13 0.032(2) 0.032(2) 0.036(2) 0.0055(17) 0.0026(17) 0.0118(17)
N14 0.035(2) 0.030(2) 0.039(2) 0.0105(18) 0.0086(17) 0.0085(17)
N15 0.032(2) 0.030(2) 0.032(2) 0.0100(17) 0.0074(16) 0.0090(16)
N16 0.035(2) 0.035(2) 0.035(2) 0.0109(18) 0.0083(17) 0.0111(17)
O3 0.0313(16) 0.0363(18) 0.0320(18) 0.0080(14) 0.0034(14) 0.0138(14)
O4 0.0323(16) 0.0325(17) 0.0313(18) 0.0123(14) 0.0086(14) 0.0118(13)
C21 0.042(3) 0.049(3) 0.040(3) 0.014(2) 0.003(2) 0.015(2)
C22 0.073(5) 0.093(6) 0.062(5) 0.035(4) -0.017(4) 0.020(4)
C23 0.037(3) 0.042(3) 0.046(3) 0.016(2) 0.018(2) 0.015(2)
C24 0.068(4) 0.078(4) 0.046(4) 0.036(3) 0.023(3) 0.033(3)
C25 0.041(3) 0.039(3) 0.037(3) 0.004(2) 0.001(2) 0.014(2)
C26 0.081(5) 0.063(4) 0.060(4) -0.006(3) 0.011(4) 0.045(4)
C27 0.035(2) 0.035(3) 0.040(3) 0.009(2) 0.008(2) 0.009(2)
C28 0.068(4) 0.035(3) 0.067(4) 0.005(3) 0.016(3) 0.008(3)
C29 0.034(2) 0.034(3) 0.028(2) 0.007(2) 0.0073(19) 0.009(2)
C30 0.048(3) 0.033(3) 0.045(3) 0.001(2) 0.010(2) 0.010(2)
C31 0.031(2) 0.038(3) 0.048(3) 0.004(2) 0.009(2) 0.014(2)
C32 0.054(4) 0.052(4) 0.078(5) -0.004(3) 0.008(3) 0.031(3)
C36 0.040(3) 0.033(2) 0.031(3) 0.008(2) 0.008(2) 0.017(2)
C37 0.049(3) 0.074(4) 0.035(3) 0.023(3) 0.012(2) 0.030(3)
N3S 0.055(3) 0.064(3) 0.062(3) 0.031(3) 0.019(3) 0.018(3)
C5S 0.046(3) 0.054(3) 0.034(3) 0.015(3) 0.012(2) 0.019(3)
C6S 0.072(4) 0.050(3) 0.048(4) 0.019(3) 0.021(3) 0.022(3)
N2S 0.040(3) 0.052(3) 0.067(3) 0.008(3) 0.009(2) 0.017(2)
C3S 0.037(3) 0.041(3) 0.057(4) 0.008(3) 0.007(3) 0.012(2)
C4S 0.061(4) 0.071(5) 0.085(6) 0.021(4) 0.030(4) 0.008(4)
N1S 0.081(5) 0.109(6) 0.095(6) 0.051(5) -0.003(4) 0.014(4)
C1S 0.062(4) 0.054(4) 0.055(4) 0.015(3) 0.004(3) 0.000(3)
C2S 0.079(5) 0.091(6) 0.068(5) 0.025(5) -0.023(4) -0.017(4)
B1 0.059(4) 0.047(4) 0.057(5) 0.002(3) 0.007(4) 0.015(3)
F4 0.086(3) 0.078(3) 0.071(3) 0.024(2) 0.008(2) 0.028(2)
F3 0.140(4) 0.093(3) 0.060(3) -0.001(2) 0.004(3) 0.051(3)
F2 0.082(3) 0.129(4) 0.125(5) 0.006(4) 0.023(3) 0.036(3)
F1 0.136(4) 0.052(3) 0.117(4) 0.022(3) -0.013(3) 0.008(3)

loop_
_atom_type_symbol
_atom_type_description
_atom_type_scat_dispersion_real
_atom_type_scat_dispersion_imag
_atom_type_scat_source
C C 0.0033 0.0016 'International Tables Vol C Tables 4.2.6.8 and 6.1.1.4'
H H 0.0000 0.0000 'International Tables Vol C Tables 4.2.6.8 and 6.1.1.4'
B B 0.0013 0.0007 'International Tables Vol C Tables 4.2.6.8 and 6.1.1.4'
N N 0.0061 0.0033 'International Tables Vol C Tables 4.2.6.8 and 6.1.1.4'
F F 0.0171 0.0103 'International Tables Vol C Tables 4.2.6.8 and 6.1.1.4'
Mo Mo -1.6832 0.6857 'International Tables Vol C Tables 4.2.6.8 and 6.1.1.4'
O O 0.0106 0.0060 'International Tables Vol C Tables 4.2.6.8 and 6.1.1.4'

loop_
_geom_angle_atom_site_label_1
_geom_angle_atom_site_label_2
_geom_angle_atom_site_label_3
_geom_angle
_geom_angle_site_symmetry_1
_geom_angle_site_symmetry_3
_geom_angle_publ_flag
O1 Mo1 N3 90.01(14) . . y
O1 Mo1 N5 92.09(14) . . y
N3 Mo1 N5 158.87(15) . . y
O1 Mo1 N1 169.17(13) . . y
N3 Mo1 N1 87.45(16) . . y
N5 Mo1 N1 86.56(15) . . y
O1 Mo1 Mo2 90.79(8) . . y
N3 Mo1 Mo2 100.27(11) . . y
N5 Mo1 Mo2 100.72(10) . . y
N1 Mo1 Mo2 100.02(11) . . y
O2 Mo2 N6 93.10(15) . . y
O2 Mo2 N4 88.28(14) . . y
N6 Mo2 N4 159.82(16) . . y
O2 Mo2 N2 166.28(14) . . y
N6 Mo2 N2 85.85(16) . . y
N4 Mo2 N2 88.07(16) . . y
O2 Mo2 Mo1 90.83(9) . . y
N6 Mo2 Mo1 99.43(11) . . y
N4 Mo2 Mo1 100.67(11) . . y
N2 Mo2 Mo1 102.84(12) . . y
C1 N2 Mo2 175.2(4) . . ?
C3 N1 Mo1 171.7(4) . . ?
C5 N3 Mo1 175.5(4) . . ?
C7 N4 Mo2 176.5(4) . . ?
C9 N6 Mo2 173.8(4) . . ?
C11 N5 Mo1 175.2(4) . . ?
C13 O1 Mo1 118.7(3) . . ?
C13 O2 Mo2 119.7(3) . . ?
N2 C1 C2 179.5(7) . . ?
N1 C3 C4 178.8(6) . . ?
N3 C5 C6 178.0(6) . . ?
N4 C7 C8 179.6(6) . . ?
N6 C9 C10 179.4(7) . . ?
N5 C11 C12 178.0(6) . . ?
O1 C13 O2 119.9(4) . . ?
O1 C13 C14 120.3(4) . . ?
O2 C13 C14 119.8(4) . . ?
O4 Mo3 N13 88.37(14) . . ?
O4 Mo3 N15 91.64(14) . . ?
N13 Mo3 N15 160.04(15) . . ?
O4 Mo3 N11 164.59(14) . . ?
N13 Mo3 N11 89.34(15) . . ?
N15 Mo3 N11 85.38(15) . . ?
O4 Mo3 Mo4 90.71(9) . . ?
N13 Mo3 Mo4 99.72(11) . . ?
N15 Mo3 Mo4 100.24(10) . . ?
N11 Mo3 Mo4 104.70(11) . . ?
O3 Mo4 N16 87.79(14) . . ?
O3 Mo4 N14 87.89(14) . . ?
N16 Mo4 N14 159.33(15) . . ?
O3 Mo4 Mo3 90.97(9) . . ?
N16 Mo4 Mo3 99.59(11) . . ?
N14 Mo4 Mo3 100.68(11) . . ?
O3 Mo4 N12 171.48(14) . . ?
N16 Mo4 N12 92.59(15) . . ?
N14 Mo4 N12 88.78(15) . . ?
Mo3 Mo4 N12 97.35(11) . . ?
C21 N11 Mo3 172.3(4) . . ?
C23 N12 Mo4 170.3(4) . . ?
C25 N13 Mo3 169.8(4) . . ?
C27 N14 Mo4 175.0(4) . . ?
C29 N15 Mo3 177.2(4) . . ?
C31 N16 Mo4 174.4(4) . . ?
C36 O3 Mo4 118.1(3) . . ?
C36 O4 Mo3 119.5(3) . . ?
N11 C21 C22 179.4(6) . . ?
N12 C23 C24 177.7(5) . . ?
N13 C25 C26 178.3(6) . . ?
N14 C27 C28 179.2(6) . . ?
N15 C29 C30 178.6(6) . . ?
N16 C31 C32 178.2(6) . . ?
O4 C36 O3 120.7(4) . . ?
O4 C36 C37 118.9(4) . . ?
O3 C36 C37 120.5(4) . . ?
N3S C5S C6S 179.2(6) . . ?
N2S C3S C4S 178.7(7) . . ?
N1S C1S C2S 178.9(10) . . ?
F1 B1 F3 114.7(7) . . ?
F1 B1 F4 111.9(6) . . ?
F3 B1 F4 111.2(6) . . ?
F1 B1 F2 107.7(6) . . ?
F3 B1 F2 106.3(6) . . ?
F4 B1 F2 104.3(6) . . ?
F7' B2 F6' 116.9(12) . . ?
F7' B2 F8 136.1(9) . . ?
F6' B2 F8 98.2(9) . . ?
F7' B2 F7 29.7(7) . . ?
F6' B2 F7 146.3(10) . . ?
F8 B2 F7 109.8(6) . . ?
F7' B2 F5 104.7(9) . . ?
F6' B2 F5 77.0(9) . . ?
F8 B2 F5 108.4(6) . . ?
F7 B2 F5 110.0(6) . . ?
F7' B2 F6 84.6(9) . . ?
F6' B2 F6 41.1(9) . . ?
F8 B2 F6 109.8(5) . . ?
F7 B2 F6 109.3(6) . . ?
F5 B2 F6 109.6(6) . . ?
F7' B2 F8' 100.6(12) . . ?
F6' B2 F8' 107.7(13) . . ?
F8 B2 F8' 92.2(10) . . ?
F7 B2 F8' 90.1(11) . . ?
F5 B2 F8' 33.0(10) . . ?
F6 B2 F8' 142.5(12) . . ?
F7' B2 F5' 108.9(10) . . ?
F6' B2 F5' 109.7(10) . . ?
F8 B2 F5' 29.6(6) . . ?
F7 B2 F5' 88.0(7) . . ?
F5 B2 F5' 136.7(9) . . ?
F6 B2 F5' 100.1(7) . . ?
F8' B2 F5' 112.8(12) . . ?
F10B B3 F11 26.9(9) . . ?
F10B B3 F9A 96.6(11) . . ?
F11 B3 F9A 72.0(13) . . ?
F10B B3 F12A 17.9(12) . . ?
F11 B3 F12A 40.6(14) . . ?
F9A B3 F12A 112.5(11) . . ?
F10B B3 F11B 110.0(8) . . ?
F11 B3 F11B 110.3(11) . . ?
F9A B3 F11B 71.0(12) . . ?
F12A B3 F11B 121.6(12) . . ?
F10B B3 F9B 109.9(7) . . ?
F11 B3 F9B 130.2(11) . . ?
F9A B3 F9B 150.7(10) . . ?
F12A B3 F9B 92.4(12) . . ?
F11B B3 F9B 109.5(7) . . ?
F10B B3 F11A 122.5(12) . . ?
F11 B3 F11A 120.4(13) . . ?
F9A B3 F11A 109.2(10) . . ?
F12A B3 F11A 107.6(10) . . ?
F11B B3 F11A 126.7(11) . . ?
F9B B3 F11A 45.7(10) . . ?
F10B B3 F10' 119.6(13) . . ?
F11 B3 F10' 118.3(14) . . ?
F9A B3 F10' 70.4(13) . . ?
F12A B3 F10' 131.2(15) . . ?
F11B B3 F10' 9.7(14) . . ?
F9B B3 F10' 105.1(13) . . ?
F11A B3 F10' 117.3(16) . . ?
F10B B3 F12B 113.8(8) . . ?
F11 B3 F12B 89.1(10) . . ?
F9A B3 F12B 49.6(10) . . ?
F12A B3 F12B 117.4(12) . . ?
F11B B3 F12B 107.5(7) . . ?
F9B B3 F12B 106.0(7) . . ?
F11A B3 F12B 60.7(10) . . ?
F10' B3 F12B 101.2(13) . . ?
F10B B3 F10A 110.1(13) . . ?
F11 B3 F10A 127.9(13) . . ?
F9A B3 F10A 108.7(10) . . ?
F12A B3 F10A 110.1(10) . . ?
F11B B3 F10A 38.0(11) . . ?
F9B B3 F10A 74.4(11) . . ?
F11A B3 F10A 108.6(10) . . ?
F10' B3 F10A 38.7(14) . . ?
F12B B3 F10A 132.4(11) . . ?
F10B B3 F9' 119.9(12) . . ?
F11 B3 F9' 129.0(13) . . ?
F9A B3 F9' 128.3(13) . . ?
F12A B3 F9' 102.3(15) . . ?
F11B B3 F9' 120.4(12) . . ?
F9B B3 F9' 25.1(9) . . ?
F11A B3 F9' 20.7(13) . . ?
F10' B3 F9' 112.7(10) . . ?
F12B B3 F9' 81.1(9) . . ?
F10A B3 F9' 92.6(14) . . ?
F10B B3 F11' 76.7(9) . . ?
F11 B3 F11' 50.5(11) . . ?
F9A B3 F11' 40.8(11) . . ?
F12A B3 F11' 85.5(13) . . ?
F11B B3 F11' 111.2(11) . . ?
F9B B3 F11' 133.1(10) . . ?
F11A B3 F11' 90.5(13) . . ?
F10' B3 F11' 111.2(10) . . ?
F12B B3 F11' 39.1(8) . . ?
F10A B3 F11' 149.2(13) . . ?
F9' B3 F11' 110.3(9) . . ?
F14' B4 F13 89.5(7) . . ?
F14' B4 F15 124.5(8) . . ?
F13 B4 F15 109.8(6) . . ?
F14' B4 F15' 110.2(8) . . ?
F13 B4 F15' 123.5(7) . . ?
F15 B4 F15' 17.8(5) . . ?
F14' B4 F16 111.5(7) . . ?
F13 B4 F16 117.0(9) . . ?
F15 B4 F16 104.8(7) . . ?
F15' B4 F16 104.2(7) . . ?
F14' B4 F14 18.5(6) . . ?
F13 B4 F14 107.4(7) . . ?
F15 B4 F14 112.1(7) . . ?
F15' B4 F14 95.7(7) . . ?
F16 B4 F14 105.7(7) . . ?
F14' B4 F13' 109.5(7) . . ?
F13 B4 F13' 20.1(5) . . ?
F15 B4 F13' 96.0(6) . . ?
F15' B4 F13' 112.4(7) . . ?
F16 B4 F13' 109.0(9) . . ?
F14 B4 F13' 127.2(7) . . ?
F14' B4 F16' 108.8(7) . . ?
F13 B4 F16' 104.8(9) . . ?
F15 B4 F16' 114.9(8) . . ?
F15' B4 F16' 116.4(8) . . ?
F16 B4 F16' 13.0(6) . . ?
F14 B4 F16' 107.3(7) . . ?
F13' B4 F16' 99.0(9) . . ?
F19A B5 F20A 114.3(10) . . ?
F19A B5 F17A 113.9(11) . . ?
F20A B5 F17A 105.7(9) . . ?
F19A B5 F19' 104.8(14) . . ?
F20A B5 F19' 131.6(12) . . ?
F17A B5 F19' 82.0(11) . . ?
F19A B5 F18' 40.6(11) . . ?
F20A B5 F18' 108.4(10) . . ?
F17A B5 F18' 78.4(9) . . ?
F19' B5 F18' 119.9(10) . . ?
F19A B5 F19 92.1(16) . . ?
F20A B5 F19 104.2(13) . . ?
F17A B5 F19 126.5(13) . . ?
F19' B5 F19 45.3(13) . . ?
F18' B5 F19 130.6(14) . . ?
F19A B5 F20' 85.0(11) . . ?
F20A B5 F20' 47.3(8) . . ?
F17A B5 F20' 152.9(10) . . ?
F19' B5 F20' 113.1(10) . . ?
F18' B5 F20' 109.7(8) . . ?
F19 B5 F20' 68.8(12) . . ?
F19A B5 F18A 111.2(10) . . ?
F20A B5 F18A 110.5(8) . . ?
F17A B5 F18A 100.3(8) . . ?
F19' B5 F18A 24.3(10) . . ?
F18' B5 F18A 139.8(9) . . ?
F19 B5 F18A 26.9(11) . . ?
F20' B5 F18A 89.8(9) . . ?
F19A B5 F20 90.1(11) . . ?
F20A B5 F20 24.4(8) . . ?
F17A B5 F20 121.4(11) . . ?
F19' B5 F20 144.6(12) . . ?
F18' B5 F20 92.3(9) . . ?
F19 B5 F20 103.3(13) . . ?
F20' B5 F20 35.2(8) . . ?
F18A B5 F20 120.3(10) . . ?
F19A B5 F17 83.5(12) . . ?
F20A B5 F17 120.5(11) . . ?
F17A B5 F17 30.4(8) . . ?
F19' B5 F17 90.4(12) . . ?
F18' B5 F17 49.9(8) . . ?
F19 B5 F17 132.8(13) . . ?
F20' B5 F17 155.9(11) . . ?
F18A B5 F17 114.1(10) . . ?
F20 B5 F17 123.6(11) . . ?
F19A B5 F17' 146.7(13) . . ?
F20A B5 F17' 58.9(8) . . ?
F17A B5 F17' 49.5(8) . . ?
F19' B5 F17' 101.0(9) . . ?
F18' B5 F17' 107.4(8) . . ?
F19 B5 F17' 121.2(14) . . ?
F20' B5 F17' 104.0(8) . . ?
F18A B5 F17' 101.0(10) . . ?
F20 B5 F17' 80.7(10) . . ?
F17 B5 F17' 75.5(10) . . ?
F19A B5 F18 9.9(12) . . ?
F20A B5 F18 123.5(10) . . ?
F17A B5 F18 111.6(11) . . ?
F19' B5 F18 95.0(11) . . ?
F18' B5 F18 44.8(8) . . ?
F19 B5 F18 86.2(13) . . ?
F20' B5 F18 90.2(9) . . ?
F18A B5 F18 102.9(9) . . ?
F20 B5 F18 99.1(9) . . ?
F17 B5 F18 81.8(10) . . ?
F17' B5 F18 152.2(10) . . ?
F22' B6 F21 64.1(12) . . ?
F22' B6 F23' 114.4(12) . . ?
F21 B6 F23' 132.1(11) . . ?
F22' B6 F23 124.1(10) . . ?
F21 B6 F23 116.3(10) . . ?
F23' B6 F23 20.9(8) . . ?
F22' B6 F24 115.0(8) . . ?
F21 B6 F24 115.6(8) . . ?
F23' B6 F24 107.7(8) . . ?
F23 B6 F24 113.0(8) . . ?
F22' B6 F21A 38.4(10) . . ?
F21 B6 F21A 26.7(8) . . ?
F23' B6 F21A 137.2(10) . . ?
F23 B6 F21A 131.1(10) . . ?
F24 B6 F21A 114.3(8) . . ?
F22' B6 F23A 118.7(12) . . ?
F21 B6 F23A 86.2(13) . . ?
F23' B6 F23A 50.9(14) . . ?
F23 B6 F23A 31.0(10) . . ?
F24 B6 F23A 126.2(10) . . ?
F21A B6 F23A 105.9(13) . . ?
F22' B6 F22A 65.5(15) . . ?
F21 B6 F22A 125.9(13) . . ?
F23' B6 F22A 58.4(13) . . ?
F23 B6 F22A 78.0(13) . . ?
F24 B6 F22A 102.3(10) . . ?
F21A B6 F22A 103.3(13) . . ?
F23A B6 F22A 101.7(14) . . ?
F22' B6 F21' 111.5(11) . . ?
F21 B6 F21' 47.5(10) . . ?
F23' B6 F21' 108.9(10) . . ?
F23 B6 F21' 88.1(10) . . ?
F24 B6 F21' 97.9(8) . . ?
F21A B6 F21' 73.9(11) . . ?
F23A B6 F21' 60.3(13) . . ?
F22A B6 F21' 158.8(13) . . ?
F22' B6 F22 41.0(9) . . ?
F21 B6 F22 104.9(10) . . ?
F23' B6 F22 85.1(9) . . ?
F23 B6 F22 103.4(8) . . ?
F24 B6 F22 100.9(6) . . ?
F21A B6 F22 79.3(9) . . ?
F23A B6 F22 121.0(11) . . ?
F22A B6 F22 27.3(10) . . ?
F21' B6 F22 151.8(10) . . ?

loop_
_geom_bond_atom_site_label_1
_geom_bond_atom_site_label_2
_geom_bond_distance
_geom_bond_site_symmetry_2
_geom_bond_publ_flag
Mo1 O1 2.089(3) . y
Mo1 N3 2.126(4) . y
Mo1 N5 2.136(4) . y
Mo1 N1 2.154(4) . y
Mo1 Mo2 2.1558(5) . y
Mo2 O2 2.066(3) . y
Mo2 N6 2.127(4) . y
Mo2 N4 2.140(4) . y
Mo2 N2 2.153(4) . y
N2 C1 1.129(7) . ?
N1 C3 1.128(6) . ?
N3 C5 1.136(6) . ?
N4 C7 1.137(6) . ?
N6 C9 1.135(6) . ?
N5 C11 1.134(6) . ?
O1 C13 1.277(6) . ?
O2 C13 1.281(5) . ?
C1 C2 1.460(8) . ?
C3 C4 1.462(7) . ?
C5 C6 1.447(7) . ?
C7 C8 1.446(7) . ?
C9 C10 1.454(7) . ?
C11 C12 1.449(7) . ?
C13 C14 1.484(7) . ?
Mo3 O4 2.057(3) . ?
Mo3 N13 2.124(4) . ?
Mo3 N15 2.130(4) . ?
Mo3 N11 2.151(4) . ?
Mo3 Mo4 2.1539(5) . ?
Mo4 O3 2.073(3) . ?
Mo4 N16 2.137(4) . ?
Mo4 N14 2.139(4) . ?
Mo4 N12 2.162(4) . ?
N11 C21 1.120(6) . ?
N12 C23 1.121(6) . ?
N13 C25 1.134(6) . ?
N14 C27 1.133(6) . ?
N15 C29 1.129(6) . ?
N16 C31 1.134(6) . ?
O3 C36 1.279(6) . ?
O4 C36 1.269(6) . ?
C21 C22 1.457(8) . ?
C23 C24 1.459(7) . ?
C25 C26 1.446(8) . ?
C27 C28 1.458(7) . ?
C29 C30 1.447(7) . ?
C31 C32 1.443(7) . ?
C36 C37 1.484(7) . ?
N3S C5S 1.128(7) . ?
C5S C6S 1.456(8) . ?
N2S C3S 1.123(7) . ?
C3S C4S 1.458(8) . ?
N1S C1S 1.106(9) . ?
C1S C2S 1.430(10) . ?
B1 F1 1.333(8) . ?
B1 F3 1.359(9) . ?
B1 F4 1.372(9) . ?
B1 F2 1.428(9) . ?
B2 F7' 1.314(16) . ?
B2 F6' 1.336(18) . ?
B2 F8 1.356(8) . ?
B2 F7 1.373(9) . ?
B2 F5 1.390(10) . ?
B2 F6 1.402(8) . ?
B2 F8' 1.41(2) . ?
B2 F5' 1.443(15) . ?
B3 F10B 1.348(11) . ?
B3 F11 1.36(2) . ?
B3 F9A 1.366(17) . ?
B3 F12A 1.377(18) . ?
B3 F11B 1.378(11) . ?
B3 F9B 1.380(10) . ?
B3 F11A 1.395(18) . ?
B3 F10' 1.395(18) . ?
B3 F12B 1.396(10) . ?
B3 F10A 1.396(18) . ?
B3 F9' 1.410(17) . ?
B3 F11' 1.413(16) . ?
B4 F14' 1.349(12) . ?
B4 F13 1.366(10) . ?
B4 F15 1.384(11) . ?
B4 F15' 1.387(11) . ?
B4 F16 1.400(10) . ?
B4 F14 1.412(11) . ?
B4 F13' 1.416(12) . ?
B4 F16' 1.434(12) . ?
B5 F19A 1.256(15) . ?
B5 F20A 1.296(12) . ?
B5 F17A 1.321(12) . ?
B5 F19' 1.329(14) . ?
B5 F18' 1.336(12) . ?
B5 F19 1.34(3) . ?
B5 F20' 1.356(13) . ?
B5 F18A 1.362(12) . ?
B5 F20 1.421(16) . ?
B5 F17 1.421(18) . ?
B5 F17' 1.433(13) . ?
B5 F18 1.616(16) . ?
B6 F22' 1.287(13) . ?
B6 F21 1.315(15) . ?
B6 F23' 1.362(14) . ?
B6 F23 1.365(13) . ?
B6 F24 1.367(8) . ?
B6 F21A 1.392(18) . ?
B6 F23A 1.40(2) . ?
B6 F22A 1.41(2) . ?
B6 F21' 1.427(14) . ?
B6 F22 1.531(14) . ?
